data_7222650
loop_
_publ_author_name
'Nesper, R.'
'von Schnering, H.G.'
'Curda, J.'

_publ_section_title
;
 Gd Al2 Si2, ein unerwartete Verbindung im Ca Al2 Si2-Typ
;
_journal_name_full
;
Zeitschrift fuer Naturforschung, Teil B. Anorganische Chemie, Organische 
Chemie (33,1978-41,1986)
;
_journal_page_first 1514
_journal_page_last 1517
_journal_volume 37
_journal_year 1982
_chemical_formula_sum 'Al2 Gd Si2'
_chemical_name_systematic 'Gd Al2 Si2'
_space_group_IT_number 164
_symmetry_space_group_name_Hall '-P 3 2"'
_symmetry_space_group_name_H-M 'P -3 m 1'
_cell_angle_alpha 90
_cell_angle_beta 90
_cell_angle_gamma 120
_cell_formula_units_Z 1
_cell_length_a 4.194
_cell_length_b 4.194
_cell_length_c 6.651
_cell_volume 101.315
_citation_journal_id_ASTM ZNBAD2
_cod_data_source_file Nesper_ZNBAD2_1982_167.cif
_cod_data_source_block Al2Gd1Si2
_cod_original_cell_volume 101.3151
_cod_original_formula_sum 'Al2 Gd1 Si2'
_cod_database_code 7222650

loop_
_symmetry_equiv_pos_as_xyz
x,y,z
-y,x-y,z
-x+y,-x,z
y,x,-z
-x,-x+y,-z
x-y,-y,-z
-x,-y,-z
y,-x+y,-z
x-y,x,-z
-y,-x,z
x,x-y,z
-x+y,y,z

loop_
_atom_site_label
_atom_site_type_symbol
_atom_site_fract_x
_atom_site_fract_y
_atom_site_fract_z
_atom_site_occupancy
_atom_site_U_iso_or_equiv
Gd1 Gd+2 0 0 0 1 0.0
Al1 Al+3 0.3333 0.6667 0.6432 1 0.0
Si1 Si-4 0.3333 0.6667 0.2617 1 0.0
